data_7720407
loop_
_publ_author_name
'Liu, Bo-Yu'
'Abdukader, Ablimit'
'Huang, Jian-Bo'
'Wang, Lu-Lu'
'Wang, Duo-Zhi'

_publ_section_title
;
 Self-assembly of binuclear/hexanuclear lanthanide complexes for
 functional catalysis.
;
_journal_issue 5
_journal_name_full 'Dalton transactions (Cambridge, England : 2003)'
_journal_page_first 2312
_journal_page_last 2317
_journal_paper_doi 10.1039/d5dt02757h
_journal_volume 55
_journal_year 2026
_chemical_formula_sum 'C22 H26 La2 N12 O22'
_chemical_formula_weight 1088.37
_space_group_crystal_system triclinic
_space_group_IT_number 2
_space_group_name_Hall '-P 1'
_space_group_name_H-M_alt 'P -1'
_atom_sites_solution_hydrogens mixed
_audit_creation_method SHELXL-2014/7
_audit_update_record
;
2025-06-05 deposited with the CCDC.	2025-12-23 downloaded from the CCDC.
;
_cell_angle_alpha 95.5340(10)
_cell_angle_beta 94.7330(10)
_cell_angle_gamma 96.5840(10)
_cell_formula_units_Z 1
_cell_length_a 8.5602(3)
_cell_length_b 9.1168(3)
_cell_length_c 11.4220(4)
_cell_measurement_reflns_used 7750
_cell_measurement_temperature 296(2)
_cell_measurement_theta_max 25.01
_cell_measurement_theta_min 2.74
_cell_volume 877.43(5)
_computing_structure_refinement 'SHELXL-2014/7 (Sheldrick, 2014)'
_diffrn_ambient_temperature 296(2)
_diffrn_measured_fraction_theta_full 0.986
_diffrn_measured_fraction_theta_max 0.986
_diffrn_measurement_device_type ccd
_diffrn_radiation_type MoK\a
_diffrn_radiation_wavelength 0.71073
_diffrn_reflns_av_R_equivalents 0.0330
_diffrn_reflns_av_unetI/netI 0.0341
_diffrn_reflns_Laue_measured_fraction_full 0.986
_diffrn_reflns_Laue_measured_fraction_max 0.986
_diffrn_reflns_limit_h_max 10
_diffrn_reflns_limit_h_min -10
_diffrn_reflns_limit_k_max 10
_diffrn_reflns_limit_k_min -10
_diffrn_reflns_limit_l_max 13
_diffrn_reflns_limit_l_min -12
_diffrn_reflns_number 11623
_diffrn_reflns_point_group_measured_fraction_full 0.986
_diffrn_reflns_point_group_measured_fraction_max 0.986
_diffrn_reflns_theta_full 25.020
_diffrn_reflns_theta_max 25.020
_diffrn_reflns_theta_min 2.262
_exptl_absorpt_coefficient_mu 2.510
_exptl_absorpt_correction_type multi-scan
_exptl_absorpt_process_details sadabs
_exptl_crystal_colour colorless
_exptl_crystal_density_diffrn 2.060
_exptl_crystal_description block
_exptl_crystal_F_000 532
_exptl_crystal_size_max 0.120
_exptl_crystal_size_mid 0.100
_exptl_crystal_size_min 0.080
_exptl_transmission_factor_max 0.864
_exptl_transmission_factor_min 0.864
_refine_diff_density_max 0.647
_refine_diff_density_min -0.450
_refine_diff_density_rms 0.124
_refine_ls_extinction_method none
_refine_ls_goodness_of_fit_ref 1.157
_refine_ls_hydrogen_treatment constr
_refine_ls_matrix_type full
_refine_ls_number_parameters 262
_refine_ls_number_reflns 3047
_refine_ls_number_restraints 2
_refine_ls_restrained_S_all 1.162
_refine_ls_R_factor_all 0.0331
_refine_ls_R_factor_gt 0.0275
_refine_ls_shift/su_max 0.001
_refine_ls_shift/su_mean 0.000
_refine_ls_structure_factor_coef Fsqd
_refine_ls_weighting_details 'w=1/[\s^2^(Fo^2^)+(0.0304P)^2^+0.7421P] where P=(Fo^2^+2Fc^2^)/3'
_refine_ls_weighting_scheme calc
_refine_ls_wR_factor_gt 0.0636
_refine_ls_wR_factor_ref 0.0673
_reflns_Friedel_coverage 0.000
_reflns_number_gt 2762
_reflns_number_total 3047
_reflns_threshold_expression 'I > 2\s(I)'
_cod_data_source_file d5dt02757h2.cif
_cod_data_source_block 1_a
_cod_database_code 7720407
_shelx_shelxl_version_number 2014/7
_shelx_space_group_comment
;
The symmetry employed for this shelxl refinement is uniquely defined
by the following loop, which should always be used as a source of
symmetry information in preference to the above space-group names.
They are only intended as comments.
;
_shelx_estimated_absorpt_t_min 0.753
_shelx_estimated_absorpt_t_max 0.824

loop_
_space_group_symop_operation_xyz
'x, y, z'
'-x, -y, -z'

loop_
_atom_site_label
_atom_site_type_symbol
_atom_site_fract_x
_atom_site_fract_y
_atom_site_fract_z
_atom_site_U_iso_or_equiv
_atom_site_adp_type
_atom_site_occupancy
_atom_site_site_symmetry_order
_atom_site_calc_flag
_atom_site_refinement_flags_posn
_atom_site_refinement_flags_adp
_atom_site_refinement_flags_occupancy
_atom_site_disorder_assembly
_atom_site_disorder_group
C1 C 0.9603(5) 0.7651(5) 0.0253(4) 0.0396(11) Uani 1 1 d . . . . .
H1 H 1.0250 0.8550 0.0425 0.047 Uiso 1 1 calc R U . . .
C2 C 0.8442(5) 0.5574(5) -0.0714(4) 0.0367(10) Uani 1 1 d . . . . .
H2 H 0.8130 0.4790 -0.1300 0.044 Uiso 1 1 calc R U . . .
C3 C 0.7938(5) 0.5746(4) 0.0386(3) 0.0291(9) Uani 1 1 d . . . . .
C4 C 0.6821(5) 0.4847(4) 0.0981(3) 0.0289(9) Uani 1 1 d . . . . .
C5 C 0.5321(5) 0.4158(4) 0.2307(4) 0.0286(9) Uani 1 1 d . . . . .
C6 C 0.5103(5) 0.3013(4) 0.1385(4) 0.0314(10) Uani 1 1 d . . . . .
C7 C 0.4093(5) 0.1717(5) 0.1414(4) 0.0413(11) Uani 1 1 d . . . . .
H7 H 0.3950 0.0964 0.0790 0.050 Uiso 1 1 calc R U . . .
C8 C 0.3315(5) 0.1604(5) 0.2414(4) 0.0391(11) Uani 1 1 d . . . . .
H8 H 0.2634 0.0747 0.2467 0.047 Uiso 1 1 calc R U . . .
C9 C 0.3513(5) 0.2737(5) 0.3358(4) 0.0338(10) Uani 1 1 d . . . . .
C10 C 0.4515(5) 0.4045(5) 0.3295(4) 0.0331(10) Uani 1 1 d . . . . .
H10 H 0.4634 0.4816 0.3903 0.040 Uiso 1 1 calc R U . . .
C11 C 0.2756(5) 0.2563(5) 0.4463(4) 0.0343(10) Uani 1 1 d . . . . .
La1 La 0.20517(3) 0.21791(2) 0.68807(2) 0.02548(10) Uani 1 1 d D U . . .
N1 N 0.8671(4) 0.7062(4) 0.0996(3) 0.0331(8) Uani 1 1 d . . . . .
N2 N 0.9504(4) 0.6798(4) -0.0775(3) 0.0405(9) Uani 1 1 d . . . . .
H2A H 1.0017 0.6986 -0.1371 0.049 Uiso 1 1 calc R U . . .
N3 N 0.6404(4) 0.5308(4) 0.2030(3) 0.0304(8) Uani 1 1 d . . . . .
N4 N 0.6074(4) 0.3482(4) 0.0553(3) 0.0355(9) Uani 1 1 d . . . . .
H4 H 0.6186 0.3000 -0.0113 0.043 Uiso 1 1 calc R U . . .
N5 N 0.1597(5) -0.1146(4) 0.7305(4) 0.0440(10) Uani 1 1 d . . . . .
N6 N 0.5429(5) 0.1901(4) 0.7715(4) 0.0446(10) Uani 1 1 d . . . . .
O1 O 0.2985(4) 0.3625(3) 0.5283(3) 0.0471(8) Uani 1 1 d . . . . .
O2 O 0.1931(4) 0.1383(3) 0.4644(3) 0.0461(8) Uani 1 1 d . . . . .
O3 O 0.2170(4) -0.0645(3) 0.6431(3) 0.0492(8) Uani 1 1 d . U . . .
O4 O 0.1382(5) -0.2485(4) 0.7380(3) 0.0632(10) Uani 1 1 d . . . . .
O5 O 0.1249(5) -0.0228(4) 0.8096(3) 0.0631(10) Uani 1 1 d . . . . .
O6 O 0.4334(4) 0.1639(4) 0.8363(3) 0.0461(8) Uani 1 1 d . . . . .
O7 O 0.6819(4) 0.2129(4) 0.8134(3) 0.0618(10) Uani 1 1 d . . . . .
O8 O 0.5036(4) 0.1959(4) 0.6631(3) 0.0570(9) Uani 1 1 d . . . . .
O9 O 0.0355(4) 0.4268(3) 0.6684(3) 0.0555(9) Uani 1 1 d . . . . .
H9A H -0.0409 0.4118 0.6144 0.083 Uiso 1 1 d DR U . . .
H9B H 0.0831 0.5112 0.6588 0.083 Uiso 1 1 d DR U . . .
O10 O -0.0766(4) 0.1263(3) 0.6470(3) 0.0511(9) Uani 1 1 d . . . . .
H10A H -0.0872 0.0403 0.6090 0.077 Uiso 1 1 d R U . . .
H10B H -0.1488 0.1220 0.6938 0.077 Uiso 1 1 d R U . . .
O11 O 0.7868(6) 0.3544(5) 0.5117(5) 0.1066(18) Uani 1 1 d . . . . .
H11A H 0.7184 0.2993 0.5428 0.160 Uiso 1 1 d R U . . .
H11B H 0.7368 0.4224 0.4869 0.160 Uiso 1 1 d R U . . .

loop_
_atom_site_aniso_label
_atom_site_aniso_U_11
_atom_site_aniso_U_22
_atom_site_aniso_U_33
_atom_site_aniso_U_23
_atom_site_aniso_U_13
_atom_site_aniso_U_12
C1 0.042(3) 0.034(3) 0.044(3) 0.008(2) 0.012(2) 0.000(2)
C2 0.044(3) 0.037(3) 0.030(2) 0.0025(19) 0.006(2) 0.007(2)
C3 0.031(2) 0.028(2) 0.029(2) 0.0042(18) 0.0034(18) 0.0059(18)
C4 0.031(2) 0.031(2) 0.024(2) 0.0024(18) 0.0005(18) 0.0031(18)
C5 0.030(2) 0.025(2) 0.029(2) 0.0071(17) 0.0001(18) -0.0032(18)
C6 0.036(2) 0.026(2) 0.031(2) 0.0045(18) 0.0011(19) -0.0017(18)
C7 0.054(3) 0.028(2) 0.037(3) -0.004(2) 0.006(2) -0.009(2)
C8 0.050(3) 0.028(2) 0.035(3) 0.0006(19) 0.006(2) -0.011(2)
C9 0.038(2) 0.031(2) 0.029(2) 0.0047(18) 0.0015(19) -0.0081(19)
C10 0.039(2) 0.030(2) 0.028(2) 0.0002(18) 0.0017(19) -0.0041(19)
C11 0.046(3) 0.028(2) 0.027(2) 0.0028(19) 0.003(2) -0.007(2)
La1 0.03152(16) 0.02095(15) 0.02186(14) 0.00123(9) 0.00471(10) -0.00637(10)
N1 0.038(2) 0.0285(19) 0.033(2) 0.0035(16) 0.0111(16) -0.0005(16)
N2 0.047(2) 0.044(2) 0.034(2) 0.0115(18) 0.0162(18) 0.0077(19)
N3 0.0342(19) 0.0275(19) 0.0276(19) 0.0017(15) 0.0050(15) -0.0044(15)
N4 0.047(2) 0.0282(19) 0.0288(19) -0.0051(15) 0.0065(17) -0.0014(17)
N5 0.053(2) 0.038(2) 0.044(2) 0.013(2) 0.016(2) 0.0034(19)
N6 0.043(2) 0.037(2) 0.050(3) -0.0060(19) 0.001(2) 0.0012(19)
O1 0.071(2) 0.0349(18) 0.0301(17) -0.0002(14) 0.0105(16) -0.0160(16)
O2 0.064(2) 0.0343(18) 0.0338(17) 0.0011(14) 0.0072(15) -0.0194(16)
O3 0.079(2) 0.0253(10) 0.0438(19) 0.0072(14) 0.0193(18) -0.0021(16)
O4 0.094(3) 0.0282(19) 0.075(3) 0.0167(17) 0.038(2) 0.0078(18)
O5 0.093(3) 0.041(2) 0.056(2) -0.0041(18) 0.033(2) -0.0011(19)
O6 0.049(2) 0.049(2) 0.0403(19) 0.0045(15) 0.0088(16) 0.0061(16)
O7 0.038(2) 0.064(2) 0.076(3) -0.014(2) -0.0097(18) 0.0020(17)
O8 0.053(2) 0.078(3) 0.036(2) 0.0010(18) 0.0071(17) -0.0040(19)
O9 0.054(2) 0.0367(19) 0.072(2) 0.0115(17) -0.0081(18) -0.0040(16)
O10 0.0408(18) 0.0358(18) 0.071(2) -0.0098(16) 0.0134(17) -0.0124(15)
O11 0.094(3) 0.090(3) 0.126(4) -0.022(3) -0.047(3) 0.035(3)

loop_
_atom_type_symbol
_atom_type_description
_atom_type_scat_dispersion_real
_atom_type_scat_dispersion_imag
_atom_type_scat_source
C C 0.0033 0.0016 'International Tables Vol C Tables 4.2.6.8 and 6.1.1.4'
H H 0.0000 0.0000 'International Tables Vol C Tables 4.2.6.8 and 6.1.1.4'
La La -0.2871 2.4523 'International Tables Vol C Tables 4.2.6.8 and 6.1.1.4'
N N 0.0061 0.0033 'International Tables Vol C Tables 4.2.6.8 and 6.1.1.4'
O O 0.0106 0.0060 'International Tables Vol C Tables 4.2.6.8 and 6.1.1.4'

loop_
_geom_angle_atom_site_label_1
_geom_angle_atom_site_label_2
_geom_angle_atom_site_label_3
_geom_angle
_geom_angle_site_symmetry_1
_geom_angle_site_symmetry_3
_geom_angle_publ_flag
N1 C1 N2 111.8(4) . . ?
N1 C1 H1 124.1 . . ?
N2 C1 H1 124.1 . . ?
C3 C2 N2 105.5(4) . . ?
C3 C2 H2 127.3 . . ?
N2 C2 H2 127.3 . . ?
C2 C3 N1 110.0(4) . . ?
C2 C3 C4 132.5(4) . . ?
N1 C3 C4 117.6(4) . . ?
N3 C4 N4 112.5(3) . . ?
N3 C4 C3 121.8(4) . . ?
N4 C4 C3 125.7(4) . . ?
C10 C5 C6 120.6(4) . . ?
C10 C5 N3 129.9(4) . . ?
C6 C5 N3 109.5(4) . . ?
N4 C6 C7 132.0(4) . . ?
N4 C6 C5 105.4(3) . . ?
C7 C6 C5 122.6(4) . . ?
C8 C7 C6 116.4(4) . . ?
C8 C7 H7 121.8 . . ?
C6 C7 H7 121.8 . . ?
C7 C8 C9 122.4(4) . . ?
C7 C8 H8 118.8 . . ?
C9 C8 H8 118.8 . . ?
C10 C9 C8 120.0(4) . . ?
C10 C9 C11 118.0(4) . . ?
C8 C9 C11 121.9(4) . . ?
C5 C10 C9 118.1(4) . . ?
C5 C10 H10 121.0 . . ?
C9 C10 H10 121.0 . . ?
O2 C11 O1 118.2(4) . . ?
O2 C11 C9 122.9(4) . . ?
O1 C11 C9 118.9(4) . . ?
O2 C11 La1 61.9(2) . . ?
O1 C11 La1 57.6(2) . . ?
C9 C11 La1 166.0(3) . . ?
O10 La1 O1 110.68(11) . . ?
O10 La1 O9 67.60(10) . . ?
O1 La1 O9 71.85(11) . . ?
O10 La1 O2 80.06(11) . . ?
O1 La1 O2 50.72(9) . . ?
O9 La1 O2 95.37(11) . . ?
O10 La1 O3 79.21(11) . . ?
O1 La1 O3 112.80(10) . . ?
O9 La1 O3 145.23(11) . . ?
O2 La1 O3 68.07(10) . . ?
O10 La1 O6 135.11(11) . . ?
O1 La1 O6 113.24(11) . . ?
O9 La1 O6 135.95(10) . . ?
O2 La1 O6 122.38(11) . . ?
O3 La1 O6 75.89(11) . . ?
O10 La1 N1 84.66(11) . 2_666 ?
O1 La1 N1 133.13(10) . 2_666 ?
O9 La1 N1 74.46(11) . 2_666 ?
O2 La1 N1 164.06(11) . 2_666 ?
O3 La1 N1 113.52(10) . 2_666 ?
O6 La1 N1 72.21(11) . 2_666 ?
O10 La1 O8 151.72(11) . . ?
O1 La1 O8 69.01(11) . . ?
O9 La1 O8 133.21(11) . . ?
O2 La1 O8 79.01(11) . . ?
O3 La1 O8 75.44(11) . . ?
O6 La1 O8 48.66(10) . . ?
N1 La1 O8 116.91(10) 2_666 . ?
O10 La1 N3 132.87(10) . 2_666 ?
O1 La1 N3 74.52(10) . 2_666 ?
O9 La1 N3 70.47(10) . 2_666 ?
O2 La1 N3 124.80(9) . 2_666 ?
O3 La1 N3 144.20(11) . 2_666 ?
O6 La1 N3 69.43(10) . 2_666 ?
N1 La1 N3 63.99(10) 2_666 2_666 ?
O8 La1 N3 75.19(11) . 2_666 ?
O10 La1 O5 68.95(12) . . ?
O1 La1 O5 159.70(11) . . ?
O9 La1 O5 123.38(11) . . ?
O2 La1 O5 110.94(10) . . ?
O3 La1 O5 46.91(10) . . ?
O6 La1 O5 66.70(11) . . ?
N1 La1 O5 67.03(10) 2_666 . ?
O8 La1 O5 101.37(12) . . ?
N3 La1 O5 121.48(10) 2_666 . ?
O10 La1 C11 98.28(12) . . ?
O1 La1 C11 25.51(10) . . ?
O9 La1 C11 85.88(12) . . ?
O2 La1 C11 25.58(10) . . ?
O3 La1 C11 89.00(11) . . ?
O6 La1 C11 117.81(11) . . ?
N1 La1 C11 157.38(12) 2_666 . ?
O8 La1 C11 69.17(11) . . ?
N3 La1 C11 99.23(11) 2_666 . ?
O5 La1 C11 134.97(11) . . ?
O10 La1 N6 153.83(11) . . ?
O1 La1 N6 89.77(12) . . ?
O9 La1 N6 136.81(10) . . ?
O2 La1 N6 102.55(11) . . ?
O3 La1 N6 77.80(11) . . ?
O6 La1 N6 24.49(10) . . ?
N1 La1 N6 93.17(11) 2_666 . ?
O8 La1 N6 24.66(10) . . ?
N3 La1 N6 66.99(10) 2_666 . ?
O5 La1 N6 86.16(12) . . ?
C11 La1 N6 93.67(12) . . ?
C1 N1 C3 104.8(3) . . ?
C1 N1 La1 136.1(3) . 2_666 ?
C3 N1 La1 119.1(3) . 2_666 ?
C1 N2 C2 107.9(4) . . ?
C1 N2 H2A 126.0 . . ?
C2 N2 H2A 126.0 . . ?
C4 N3 C5 105.1(3) . . ?
C4 N3 La1 117.2(3) . 2_666 ?
C5 N3 La1 137.2(3) . 2_666 ?
C4 N4 C6 107.4(3) . . ?
C4 N4 H4 126.3 . . ?
C6 N4 H4 126.3 . . ?
O4 N5 O3 121.3(4) . . ?
O4 N5 O5 121.4(4) . . ?
O3 N5 O5 117.3(4) . . ?
O7 N6 O6 120.9(4) . . ?
O7 N6 O8 121.9(4) . . ?
O6 N6 O8 117.2(4) . . ?
O7 N6 La1 165.3(3) . . ?
O6 N6 La1 59.0(2) . . ?
O8 N6 La1 60.0(2) . . ?
C11 O1 La1 96.9(2) . . ?
C11 O2 La1 92.5(2) . . ?
N5 O3 La1 101.9(3) . . ?
N5 O5 La1 93.7(3) . . ?
N6 O6 La1 96.5(3) . . ?
N6 O8 La1 95.3(3) . . ?
La1 O9 H9A 116.7 . . ?
La1 O9 H9B 116.7 . . ?
H9A O9 H9B 104.5 . . ?
La1 O10 H10A 109.4 . . ?
La1 O10 H10B 129.5 . . ?
H10A O10 H10B 104.5 . . ?
H11A O11 H11B 104.5 . . ?

loop_
_geom_bond_atom_site_label_1
_geom_bond_atom_site_label_2
_geom_bond_distance
_geom_bond_site_symmetry_2
_geom_bond_publ_flag
C1 N1 1.322(5) . ?
C1 N2 1.335(6) . ?
C1 H1 0.9300 . ?
C2 C3 1.363(6) . ?
C2 N2 1.367(6) . ?
C2 H2 0.9300 . ?
C3 N1 1.383(5) . ?
C3 C4 1.443(6) . ?
C4 N3 1.322(5) . ?
C4 N4 1.358(5) . ?
C5 C10 1.376(6) . ?
C5 C6 1.395(6) . ?
C5 N3 1.395(5) . ?
C6 N4 1.380(5) . ?
C6 C7 1.386(6) . ?
C7 C8 1.376(6) . ?
C7 H7 0.9300 . ?
C8 C9 1.405(6) . ?
C8 H8 0.9300 . ?
C9 C10 1.398(6) . ?
C9 C11 1.479(6) . ?
C10 H10 0.9300 . ?
C11 O2 1.262(5) . ?
C11 O1 1.267(5) . ?
C11 La1 2.920(4) . ?
La1 O10 2.452(3) . ?
La1 O1 2.483(3) . ?
La1 O9 2.540(3) . ?
La1 O2 2.578(3) . ?
La1 O3 2.592(3) . ?
La1 O6 2.600(3) . ?
La1 N1 2.601(3) 2_666 ?
La1 O8 2.622(3) . ?
La1 N3 2.651(3) 2_666 ?
La1 O5 2.759(4) . ?
La1 N6 3.015(4) . ?
N1 La1 2.601(3) 2_666 ?
N2 H2A 0.8600 . ?
N3 La1 2.651(3) 2_666 ?
N4 H4 0.8600 . ?
N5 O4 1.225(5) . ?
N5 O3 1.251(5) . ?
N5 O5 1.249(5) . ?
N6 O7 1.232(5) . ?
N6 O6 1.258(5) . ?
N6 O8 1.263(5) . ?
O9 H9A 0.8501 . ?
O9 H9B 0.8500 . ?
O10 H10A 0.8501 . ?
O10 H10B 0.8499 . ?
O11 H11A 0.8500 . ?
O11 H11B 0.8500 . ?

loop_
_geom_torsion_atom_site_label_1
_geom_torsion_atom_site_label_2
_geom_torsion_atom_site_label_3
_geom_torsion_atom_site_label_4
_geom_torsion
_geom_torsion_site_symmetry_1
_geom_torsion_site_symmetry_2
_geom_torsion_site_symmetry_3
_geom_torsion_site_symmetry_4
_geom_torsion_publ_flag
N2 C2 C3 N1 0.3(5) . . . . ?
N2 C2 C3 C4 179.5(4) . . . . ?
C2 C3 C4 N3 -173.6(4) . . . . ?
N1 C3 C4 N3 5.6(6) . . . . ?
C2 C3 C4 N4 5.6(7) . . . . ?
N1 C3 C4 N4 -175.3(4) . . . . ?
C10 C5 C6 N4 -179.9(4) . . . . ?
N3 C5 C6 N4 0.4(5) . . . . ?
C10 C5 C6 C7 -0.6(7) . . . . ?
N3 C5 C6 C7 179.8(4) . . . . ?
N4 C6 C7 C8 178.6(4) . . . . ?
C5 C6 C7 C8 -0.6(7) . . . . ?
C6 C7 C8 C9 0.4(7) . . . . ?
C7 C8 C9 C10 0.8(7) . . . . ?
C7 C8 C9 C11 -175.7(4) . . . . ?
C6 C5 C10 C9 1.8(6) . . . . ?
N3 C5 C10 C9 -178.6(4) . . . . ?
C8 C9 C10 C5 -1.9(6) . . . . ?
C11 C9 C10 C5 174.8(4) . . . . ?
C10 C9 C11 O2 -174.4(4) . . . . ?
C8 C9 C11 O2 2.2(7) . . . . ?
C10 C9 C11 O1 3.2(6) . . . . ?
C8 C9 C11 O1 179.8(4) . . . . ?
C10 C9 C11 La1 -68.3(13) . . . . ?
C8 C9 C11 La1 108.3(11) . . . . ?
N2 C1 N1 C3 0.1(5) . . . . ?
N2 C1 N1 La1 -178.1(3) . . . 2_666 ?
C2 C3 N1 C1 -0.2(5) . . . . ?
C4 C3 N1 C1 -179.6(4) . . . . ?
C2 C3 N1 La1 178.3(3) . . . 2_666 ?
C4 C3 N1 La1 -1.1(5) . . . 2_666 ?
N1 C1 N2 C2 0.1(5) . . . . ?
C3 C2 N2 C1 -0.3(5) . . . . ?
N4 C4 N3 C5 0.5(4) . . . . ?
C3 C4 N3 C5 179.8(4) . . . . ?
N4 C4 N3 La1 173.8(3) . . . 2_666 ?
C3 C4 N3 La1 -7.0(5) . . . 2_666 ?
C10 C5 N3 C4 179.8(4) . . . . ?
C6 C5 N3 C4 -0.6(4) . . . . ?
C10 C5 N3 La1 8.6(7) . . . 2_666 ?
C6 C5 N3 La1 -171.7(3) . . . 2_666 ?
N3 C4 N4 C6 -0.3(5) . . . . ?
C3 C4 N4 C6 -179.5(4) . . . . ?
C7 C6 N4 C4 -179.4(5) . . . . ?
C5 C6 N4 C4 -0.1(4) . . . . ?
O2 C11 O1 La1 13.5(4) . . . . ?
C9 C11 O1 La1 -164.2(3) . . . . ?
O1 C11 O2 La1 -12.9(4) . . . . ?
C9 C11 O2 La1 164.7(4) . . . . ?
O4 N5 O3 La1 176.2(4) . . . . ?
O5 N5 O3 La1 -3.5(5) . . . . ?
O4 N5 O5 La1 -176.5(4) . . . . ?
O3 N5 O5 La1 3.2(4) . . . . ?
O7 N6 O6 La1 162.9(4) . . . . ?
O8 N6 O6 La1 -15.3(4) . . . . ?
O7 N6 O8 La1 -163.0(4) . . . . ?
O6 N6 O8 La1 15.1(4) . . . . ?
